data_2013123
loop_
_publ_author_name
'Yufit, Dmitrii S.'
'Howard, Judith A.K.'

_publ_section_title
;
 Two 2,2-dihalo-<i>N</i>-(1-phenylethyl)cyclopropane-1-carboxamides
;
_journal_issue 3
_journal_name_full 'Acta Crystallographica Section C'
_journal_page_first o141
_journal_page_last o143
_journal_paper_doi 10.1107/S0108270103002312
_journal_volume 59
_journal_year 2003
_chemical_formula_iupac 'C12 H13 Cl2 N O'
_chemical_formula_moiety 'C12 H13 Cl2 N O'
_chemical_formula_sum 'C12 H13 Cl2 N O'
_chemical_formula_weight 258.13
_chemical_melting_point 139.0(10)
_chemical_name_systematic
;
(1R,1'S)-2',2'-dichloro-N-(1-phenylethyl)cyclopropane-1'-carboxamide
;
_space_group_IT_number 4
_symmetry_cell_setting monoclinic
_symmetry_space_group_name_Hall 'P 2yb'
_symmetry_space_group_name_H-M 'P 1 21 1'
_atom_sites_solution_hydrogens difmap
_atom_sites_solution_primary direct
_atom_sites_solution_secondary difmap
_audit_creation_method SHELXL97
_cell_angle_alpha 90.00
_cell_angle_beta 92.910(10)
_cell_angle_gamma 90.00
_cell_formula_units_Z 4
_cell_length_a 9.4157(3)
_cell_length_b 9.6893(3)
_cell_length_c 13.9473(4)
_cell_measurement_reflns_used 999
_cell_measurement_temperature 100(2)
_cell_measurement_theta_max 20.80
_cell_measurement_theta_min 10.25
_cell_volume 1270.79(7)
_computing_cell_refinement 'Bruker SMART'
_computing_data_collection 'Bruker SMART'
_computing_data_reduction 'Bruker SHELXTL'
_computing_molecular_graphics 'Bruker SHELXTL'
_computing_publication_material 'Bruker SHELXTL'
_computing_structure_refinement 'SHELXL97 (Sheldrick, 1997)'
_computing_structure_solution 'SHELXS97 (Sheldrick, 1990)'
_diffrn_ambient_temperature 100(2)
_diffrn_measured_fraction_theta_full 0.927
_diffrn_measured_fraction_theta_max 0.927
_diffrn_measurement_device_type 'Bruker SMART CCD 1K'
_diffrn_measurement_method \w-scan
_diffrn_radiation_monochromator graphite
_diffrn_radiation_source 'fine-focus sealed tube'
_diffrn_radiation_type MoK\a
_diffrn_radiation_wavelength 0.71073
_diffrn_reflns_av_R_equivalents 0.0337
_diffrn_reflns_av_sigmaI/netI 0.0410
_diffrn_reflns_limit_h_max 12
_diffrn_reflns_limit_h_min -13
_diffrn_reflns_limit_k_max 11
_diffrn_reflns_limit_k_min -13
_diffrn_reflns_limit_l_max 18
_diffrn_reflns_limit_l_min -19
_diffrn_reflns_number 12790
_diffrn_reflns_theta_full 30.36
_diffrn_reflns_theta_max 30.36
_diffrn_reflns_theta_min 2.55
_diffrn_standards_decay_% 0
_exptl_absorpt_coefficient_mu 0.489
_exptl_absorpt_correction_T_max 0.9712
_exptl_absorpt_correction_T_min 0.7991
_exptl_absorpt_correction_type multi-scan
_exptl_absorpt_process_details 'SADABS (Sheldrick, 1998)'
_exptl_crystal_colour colourless
_exptl_crystal_density_diffrn 1.349
_exptl_crystal_density_method 'not measured'
_exptl_crystal_description plate
_exptl_crystal_F_000 536
_exptl_crystal_size_max 0.48
_exptl_crystal_size_mid 0.20
_exptl_crystal_size_min 0.06
_refine_diff_density_max 0.272
_refine_diff_density_min -0.213
_refine_ls_abs_structure_details 'Flack H D (1983), Acta Cryst. A39, 876-881'
_refine_ls_abs_structure_Flack -0.01(4)
_refine_ls_extinction_method none
_refine_ls_goodness_of_fit_ref 1.017
_refine_ls_hydrogen_treatment refall
_refine_ls_matrix_type full
_refine_ls_number_parameters 393
_refine_ls_number_reflns 6176
_refine_ls_number_restraints 1
_refine_ls_restrained_S_all 1.017
_refine_ls_R_factor_all 0.0419
_refine_ls_R_factor_gt 0.0313
_refine_ls_shift/su_max 0.000
_refine_ls_shift/su_mean 0.000
_refine_ls_structure_factor_coef Fsqd
_refine_ls_weighting_details 'calc w = 1/[\s^2^(Fo^2^)+(0.04P)^2^] where P = (Fo^2^+2Fc^2^)/3'
_refine_ls_weighting_scheme calc
_refine_ls_wR_factor_gt 0.0671
_refine_ls_wR_factor_ref 0.0708
_reflns_number_gt 5373
_reflns_number_total 6176
_reflns_threshold_expression I>2\s(I)
_cod_data_source_file de1205.cif
_cod_data_source_block I
_cod_depositor_comments
;
The following automatic conversions were performed:

'_chemical_melting_point' value '138-140' was changed to '139.0(10)'
- the average value was taken and precision was estimated.

Automatic conversion script
Id: cif_fix_values 1646 2011-03-28 12:23:43Z adriana 

The following automatic conversions were performed:

'_chemical_melting_point' value '138-140' was changed to '139.0(10)'
- the average value was taken and precision was estimated.

Automatic conversion script
Id: cif_fix_values 1715 2011-07-08 13:25:40Z adriana 
;
_cod_original_cell_volume 1270.80(10)
_cod_original_sg_symbol_H-M 'P 21'
_cod_database_code 2013123
_cod_database_fobs_code 2013123

loop_
_symmetry_equiv_pos_as_xyz
'x, y, z'
'-x, y+1/2, -z'

loop_
_atom_site_label
_atom_site_fract_x
_atom_site_fract_y
_atom_site_fract_z
_atom_site_U_iso_or_equiv
_atom_site_adp_type
_atom_site_calc_flag
_atom_site_refinement_flags
_atom_site_occupancy
_atom_site_disorder_assembly
_atom_site_disorder_group
_atom_site_type_symbol
Cl1 0.90658(5) 0.95555(5) 0.14039(3) 0.02506(11) Uani d . 1 . . Cl
Cl2 1.19172(5) 0.92227(5) 0.07430(3) 0.02897(12) Uani d . 1 . . Cl
Cl3 0.63731(5) 0.19208(5) 0.10898(4) 0.03026(12) Uani d . 1 . . Cl
Cl4 0.38863(5) 0.25411(5) 0.21764(4) 0.02986(12) Uani d . 1 . . Cl
O1 1.20002(13) 1.11590(14) -0.11012(9) 0.0215(3) Uani d . 1 . . O
O2 0.30541(14) 0.56336(16) 0.15745(10) 0.0253(3) Uani d . 1 . . O
N1 0.99728(17) 1.03222(18) -0.18427(11) 0.0202(3) Uani d . 1 . . N
N2 0.52478(17) 0.65041(16) 0.19571(11) 0.0184(3) Uani d . 1 . . N
C1 0.9813(2) 0.8907(2) -0.32829(13) 0.0252(4) Uani d . 1 . . C
C2 1.0304(2) 0.7553(3) -0.31640(15) 0.0312(5) Uani d . 1 . . C
C3 0.9560(3) 0.6457(3) -0.35890(17) 0.0362(5) Uani d . 1 . . C
C4 0.8311(3) 0.6693(2) -0.41342(15) 0.0329(5) Uani d . 1 . . C
C5 0.7810(3) 0.8027(2) -0.42590(16) 0.0333(5) Uani d . 1 . . C
C6 0.8554(2) 0.9130(2) -0.38334(16) 0.0303(4) Uani d . 1 . . C
C7 1.0610(2) 1.0077(2) -0.27739(14) 0.0262(4) Uani d . 1 . . C
C8 1.0652(3) 1.1418(3) -0.33433(17) 0.0411(6) Uani d . 1 . . C
C9 1.07273(19) 1.08525(18) -0.10888(12) 0.0173(3) Uani d . 1 . . C
C10 0.98923(19) 1.10025(19) -0.02023(12) 0.0182(4) Uani d . 1 . . C
C11 1.0532(2) 1.1791(2) 0.06502(14) 0.0222(4) Uani d . 1 . . C
C12 1.03969(19) 1.02698(19) 0.07068(13) 0.0184(4) Uani d . 1 . . C
C21 0.42350(19) 0.72534(19) 0.34949(13) 0.0199(4) Uani d . 1 . . C
C22 0.3144(2) 0.7995(2) 0.38976(15) 0.0279(4) Uani d . 1 . . C
C23 0.2760(3) 0.7734(2) 0.48309(16) 0.0353(5) Uani d . 1 . . C
C24 0.3458(2) 0.6720(3) 0.53688(15) 0.0329(5) Uani d . 1 . . C
C25 0.4535(2) 0.5956(2) 0.49750(15) 0.0314(5) Uani d . 1 . . C
C26 0.4919(2) 0.6218(2) 0.40382(14) 0.0257(4) Uani d . 1 . . C
C27 0.46959(19) 0.7669(2) 0.25029(13) 0.0195(4) Uani d . 1 . . C
C28 0.5837(2) 0.8802(2) 0.25918(15) 0.0276(4) Uani d . 1 . . C
C29 0.43618(18) 0.5592(2) 0.15185(12) 0.0188(4) Uani d . 1 . . C
C30 0.50897(19) 0.4506(2) 0.09521(12) 0.0198(3) Uani d . 1 . . C
C31 0.4174(2) 0.3562(2) 0.03031(14) 0.0242(4) Uani d . 1 . . C
C32 0.4880(2) 0.3009(2) 0.11986(13) 0.0210(4) Uani d . 1 . . C
H1N 0.910(3) 1.019(3) -0.182(2) 0.050(8) Uiso d . 1 . . H
H2 1.115(3) 0.740(3) -0.2738(17) 0.034(6) Uiso d . 1 . . H
H3 0.998(3) 0.555(3) -0.3507(19) 0.046(8) Uiso d . 1 . . H
H4 0.779(3) 0.599(3) -0.4421(18) 0.036(7) Uiso d . 1 . . H
H5 0.693(3) 0.820(3) -0.4618(18) 0.035(7) Uiso d . 1 . . H
H6 0.825(3) 1.004(3) -0.3950(19) 0.039(7) Uiso d . 1 . . H
H7 1.149(3) 0.985(2) -0.2617(16) 0.020(6) Uiso d . 1 . . H
H81 0.976(3) 1.179(3) -0.3482(16) 0.028(6) Uiso d . 1 . . H
H82 1.112(3) 1.127(3) -0.393(2) 0.055(8) Uiso d . 1 . . H
H83 1.113(3) 1.211(3) -0.2974(18) 0.034(6) Uiso d . 1 . . H
H10 0.886(2) 1.100(2) -0.0321(14) 0.018(5) Uiso d . 1 . . H
H111 1.142(2) 1.207(2) 0.0581(14) 0.016(5) Uiso d . 1 . . H
H112 0.988(2) 1.230(2) 0.1018(15) 0.021(5) Uiso d . 1 . . H
H2N 0.610(3) 0.645(2) 0.1827(17) 0.030(6) Uiso d . 1 . . H
H22 0.265(3) 0.864(3) 0.3481(18) 0.036(7) Uiso d . 1 . . H
H23 0.195(3) 0.820(3) 0.5046(19) 0.043(7) Uiso d . 1 . . H
H24 0.326(3) 0.657(3) 0.6006(18) 0.033(6) Uiso d . 1 . . H
H25 0.503(3) 0.520(3) 0.5356(17) 0.030(6) Uiso d . 1 . . H
H26 0.566(3) 0.568(3) 0.3773(17) 0.034(7) Uiso d . 1 . . H
H27 0.382(2) 0.797(2) 0.2138(15) 0.022(6) Uiso d . 1 . . H
H281 0.612(2) 0.905(2) 0.1949(14) 0.015(5) Uiso d . 1 . . H
H282 0.538(3) 0.964(3) 0.2847(17) 0.033(6) Uiso d . 1 . . H
H283 0.674(3) 0.842(3) 0.3017(19) 0.040(7) Uiso d . 1 . . H
H30 0.599(2) 0.471(2) 0.0753(14) 0.020(5) Uiso d . 1 . . H
H311 0.318(3) 0.366(2) 0.0299(17) 0.031(6) Uiso d . 1 . . H
H312 0.451(2) 0.326(2) -0.0243(16) 0.023(6) Uiso d . 1 . . H

loop_
_atom_site_aniso_label
_atom_site_aniso_U_11
_atom_site_aniso_U_22
_atom_site_aniso_U_33
_atom_site_aniso_U_12
_atom_site_aniso_U_13
_atom_site_aniso_U_23
Cl1 0.0270(2) 0.0261(2) 0.0226(2) -0.00523(19) 0.00588(17) 0.00172(18)
Cl2 0.0229(2) 0.0334(3) 0.0304(2) 0.0088(2) -0.00033(18) 0.0076(2)
Cl3 0.0295(3) 0.0220(2) 0.0399(3) 0.0035(2) 0.0080(2) -0.0010(2)
Cl4 0.0294(3) 0.0319(3) 0.0290(2) -0.0002(2) 0.00840(19) 0.0083(2)
O1 0.0127(6) 0.0259(7) 0.0259(6) -0.0003(5) 0.0014(5) 0.0012(6)
O2 0.0133(7) 0.0315(8) 0.0312(7) 0.0000(6) 0.0017(5) 0.0000(6)
N1 0.0116(8) 0.0298(9) 0.0193(7) -0.0003(7) 0.0026(6) -0.0011(6)
N2 0.0142(7) 0.0210(8) 0.0201(7) 0.0001(6) 0.0035(6) -0.0026(6)
C1 0.0232(10) 0.0346(12) 0.0183(8) -0.0004(8) 0.0068(7) -0.0025(8)
C2 0.0332(11) 0.0382(12) 0.0225(9) 0.0057(11) 0.0033(8) 0.0044(9)
C3 0.0483(15) 0.0288(12) 0.0319(11) 0.0056(11) 0.0048(10) 0.0056(9)
C4 0.0448(13) 0.0306(13) 0.0238(10) -0.0075(10) 0.0051(9) -0.0033(9)
C5 0.0338(12) 0.0347(13) 0.0310(11) -0.0013(10) -0.0021(9) -0.0050(10)
C6 0.0281(11) 0.0281(12) 0.0344(10) 0.0026(9) -0.0024(8) -0.0060(9)
C7 0.0177(10) 0.0400(12) 0.0215(9) -0.0035(9) 0.0063(7) -0.0056(8)
C8 0.0474(16) 0.0521(16) 0.0237(10) -0.0225(14) 0.0017(10) 0.0016(11)
C9 0.0159(8) 0.0150(9) 0.0210(8) 0.0018(7) 0.0023(7) 0.0018(7)
C10 0.0138(8) 0.0202(9) 0.0206(8) 0.0003(7) 0.0006(6) -0.0002(7)
C11 0.0218(10) 0.0206(10) 0.0241(9) -0.0031(8) 0.0019(7) -0.0031(8)
C12 0.0165(9) 0.0191(9) 0.0197(8) -0.0008(7) 0.0024(6) 0.0005(7)
C21 0.0193(9) 0.0202(10) 0.0204(8) -0.0031(7) 0.0017(7) -0.0020(7)
C22 0.0308(11) 0.0235(11) 0.0301(10) 0.0043(9) 0.0102(8) 0.0017(9)
C23 0.0421(13) 0.0326(13) 0.0328(11) 0.0021(11) 0.0182(10) -0.0036(10)
C24 0.0376(12) 0.0407(14) 0.0212(9) -0.0069(10) 0.0085(8) 0.0004(9)
C25 0.0298(11) 0.0386(13) 0.0257(9) 0.0006(10) -0.0010(8) 0.0090(9)
C26 0.0216(10) 0.0300(11) 0.0255(9) 0.0029(9) 0.0014(7) 0.0022(8)
C27 0.0184(9) 0.0186(9) 0.0216(8) 0.0044(7) 0.0029(7) 0.0006(7)
C28 0.0345(12) 0.0215(10) 0.0279(10) -0.0039(9) 0.0107(9) -0.0032(8)
C29 0.0147(9) 0.0241(10) 0.0175(8) 0.0007(7) 0.0004(6) 0.0016(7)
C30 0.0161(8) 0.0210(9) 0.0224(8) -0.0033(8) 0.0030(6) -0.0022(8)
C31 0.0272(11) 0.0245(10) 0.0208(9) -0.0049(8) -0.0013(8) -0.0015(8)
C32 0.0186(9) 0.0205(9) 0.0239(9) -0.0015(7) 0.0021(7) -0.0007(7)

loop_
_atom_type_symbol
_atom_type_description
_atom_type_scat_dispersion_real
_atom_type_scat_dispersion_imag
_atom_type_scat_source
C C 0.0033 0.0016 'International Tables Vol C Tables 4.2.6.8 and 6.1.1.4'
H H 0.0000 0.0000 'International Tables Vol C Tables 4.2.6.8 and 6.1.1.4'
N N 0.0061 0.0033 'International Tables Vol C Tables 4.2.6.8 and 6.1.1.4'
O O 0.0106 0.0060 'International Tables Vol C Tables 4.2.6.8 and 6.1.1.4'
Cl Cl 0.1484 0.1585 'International Tables Vol C Tables 4.2.6.8 and 6.1.1.4'

loop_
_geom_angle_atom_site_label_1
_geom_angle_atom_site_label_2
_geom_angle_atom_site_label_3
_geom_angle
_geom_angle_publ_flag
C9 N1 C7 121.88(16) y
C9 N1 H1N 121(2) ?
C7 N1 H1N 117(2) ?
C29 N2 C27 120.91(15) y
C29 N2 H2N 116.3(17) ?
C27 N2 H2N 122.0(17) ?
C6 C1 C2 118.5(2) ?
C6 C1 C7 121.9(2) ?
C2 C1 C7 119.54(19) ?
C3 C2 C1 120.7(2) ?
C3 C2 H2 121.2(15) ?
C1 C2 H2 118.0(15) ?
C4 C3 C2 120.2(2) ?
C4 C3 H3 122.9(17) ?
C2 C3 H3 116.8(17) ?
C5 C4 C3 119.8(2) ?
C5 C4 H4 117.5(16) ?
C3 C4 H4 122.7(16) ?
C4 C5 C6 120.1(2) ?
C4 C5 H5 120.8(16) ?
C6 C5 H5 119.1(16) ?
C5 C6 C1 120.7(2) ?
C5 C6 H6 120.5(16) ?
C1 C6 H6 118.7(16) ?
N1 C7 C1 108.55(16) ?
N1 C7 C8 110.07(19) ?
C1 C7 C8 114.76(18) ?
N1 C7 H7 104.0(14) ?
C1 C7 H7 111.5(15) ?
C8 C7 H7 107.5(15) ?
C7 C8 H81 113.3(15) ?
C7 C8 H82 110.1(19) ?
H81 C8 H82 109(2) ?
C7 C8 H83 110.1(15) ?
H81 C8 H83 104(2) ?
H82 C8 H83 110(2) ?
O1 C9 N1 123.83(16) y
O1 C9 C10 122.38(16) y
N1 C9 C10 113.76(15) y
C9 C10 C12 119.31(15) y
C9 C10 C11 119.40(16) y
C12 C10 C11 58.74(12) y
C9 C10 H10 114.7(12) ?
C12 C10 H10 114.2(12) ?
C11 C10 H10 119.0(12) ?
C12 C11 C10 60.51(12) y
C12 C11 H111 113.0(14) ?
C10 C11 H111 114.0(13) ?
C12 C11 H112 115.1(13) ?
C10 C11 H112 116.3(12) ?
H111 C11 H112 122.4(18) ?
C11 C12 C10 60.75(12) y
C11 C12 Cl2 120.34(14) ?
C10 C12 Cl2 121.22(13) ?
C11 C12 Cl1 118.96(14) ?
C10 C12 Cl1 116.43(13) ?
Cl2 C12 Cl1 111.01(10) y
C22 C21 C26 118.74(18) ?
C22 C21 C27 118.61(17) ?
C26 C21 C27 122.54(16) ?
C23 C22 C21 121.0(2) ?
C23 C22 H22 123.2(15) ?
C21 C22 H22 115.7(15) ?
C24 C23 C22 119.9(2) ?
C24 C23 H23 122.2(16) ?
C22 C23 H23 117.5(16) ?
C23 C24 C25 120.01(19) ?
C23 C24 H24 121.2(15) ?
C25 C24 H24 118.7(15) ?
C24 C25 C26 120.1(2) ?
C24 C25 H25 120.6(14) ?
C26 C25 H25 119.3(14) ?
C21 C26 C25 120.31(19) ?
C21 C26 H26 120.3(15) ?
C25 C26 H26 119.4(15) ?
N2 C27 C21 113.04(15) ?
N2 C27 C28 109.02(15) ?
C21 C27 C28 110.20(15) ?
N2 C27 H27 105.6(13) ?
C21 C27 H27 106.1(12) ?
C28 C27 H27 112.8(13) ?
C27 C28 H281 109.0(12) ?
C27 C28 H282 107.6(14) ?
H281 C28 H282 105.7(18) ?
C27 C28 H283 109.2(14) ?
H281 C28 H283 110.1(18) ?
H282 C28 H283 115(2) ?
O2 C29 N2 123.17(17) y
O2 C29 C30 122.52(17) y
N2 C29 C30 114.31(15) y
C29 C30 C32 119.10(15) y
C29 C30 C31 118.25(16) y
C32 C30 C31 58.73(12) y
C29 C30 H30 117.3(14) ?
C32 C30 H30 113.9(14) ?
C31 C30 H30 116.6(13) ?
C32 C31 C30 60.07(13) y
C32 C31 H311 116.4(15) ?
C30 C31 H311 118.5(15) ?
C32 C31 H312 116.1(14) ?
C30 C31 H312 119.7(14) ?
H311 C31 H312 115(2) ?
C31 C32 C30 61.21(13) y
C31 C32 Cl4 120.90(14) ?
C30 C32 Cl4 120.53(13) ?
C31 C32 Cl3 117.83(14) ?
C30 C32 Cl3 116.14(13) ?
Cl4 C32 Cl3 111.76(11) y

loop_
_geom_bond_atom_site_label_1
_geom_bond_atom_site_label_2
_geom_bond_site_symmetry_2
_geom_bond_distance
_geom_bond_publ_flag
Cl1 C12 . 1.7661(18) y
Cl2 C12 . 1.7532(19) y
Cl3 C32 . 1.769(2) y
Cl4 C32 . 1.7524(19) y
O1 C9 . 1.236(2) y
O2 C29 . 1.238(2) y
N1 C9 . 1.341(2) y
N1 C7 . 1.478(2) y
N1 H1N . 0.84(3) ?
N2 C29 . 1.341(2) y
N2 C27 . 1.471(2) y
N2 H2N . 0.83(3) ?
C1 C6 . 1.396(3) ?
C1 C2 . 1.398(3) ?
C1 C7 . 1.516(3) ?
C2 C3 . 1.389(4) ?
C2 H2 . 0.98(2) ?
C3 C4 . 1.387(4) ?
C3 H3 . 0.96(3) ?
C4 C5 . 1.385(3) ?
C4 H4 . 0.92(3) ?
C5 C6 . 1.394(3) ?
C5 H5 . 0.96(2) ?
C6 H6 . 0.94(3) ?
C7 C8 . 1.524(3) y
C7 H7 . 0.87(2) ?
C8 H81 . 0.92(3) ?
C8 H82 . 0.96(3) ?
C8 H83 . 0.94(3) ?
C9 C10 . 1.506(2) y
C10 C12 . 1.509(3) y
C10 C11 . 1.512(3) y
C10 H10 . 0.98(2) ?
C11 C12 . 1.482(3) y
C11 H111 . 0.89(2) ?
C11 H112 . 0.95(2) ?
C21 C22 . 1.394(3) ?
C21 C26 . 1.395(3) ?
C21 C27 . 1.525(2) ?
C22 C23 . 1.392(3) ?
C22 H22 . 0.95(3) ?
C23 C24 . 1.382(3) ?
C23 H23 . 0.95(3) ?
C24 C25 . 1.391(3) ?
C24 H24 . 0.93(2) ?
C25 C26 . 1.397(3) ?
C25 H25 . 1.01(3) ?
C26 H26 . 0.96(3) ?
C27 C28 . 1.537(3) ?
C27 H27 . 0.99(2) ?
C28 H281 . 0.98(2) ?
C28 H282 . 1.00(3) ?
C28 H283 . 1.08(3) ?
C29 C30 . 1.502(3) y
C30 C32 . 1.506(3) y
C30 C31 . 1.523(3) y
C30 H30 . 0.92(2) ?
C31 C32 . 1.485(3) y
C31 H311 . 0.94(3) ?
C31 H312 . 0.89(2) ?

loop_
_geom_hbond_atom_site_label_D
_geom_hbond_atom_site_label_H
_geom_hbond_atom_site_label_A
_geom_hbond_site_symmetry_A
_geom_hbond_distance_DH
_geom_hbond_distance_HA
_geom_hbond_distance_DA
_geom_hbond_angle_DHA
N1 H1N O2 2_655 0.84(3) 2.11(3) 2.909(2) 158(3)
N2 H2N O1 2_745 0.83(3) 2.12(3) 2.927(2) 163(2)

loop_
_geom_torsion_atom_site_label_1
_geom_torsion_atom_site_label_2
_geom_torsion_atom_site_label_3
_geom_torsion_atom_site_label_4
_geom_torsion
_geom_torsion_publ_flag
C6 C1 C2 C3 0.4(3) ?
C7 C1 C2 C3 177.26(19) ?
C1 C2 C3 C4 -0.4(3) ?
C2 C3 C4 C5 0.4(3) ?
C3 C4 C5 C6 -0.4(3) ?
C4 C5 C6 C1 0.4(3) ?
C2 C1 C6 C5 -0.4(3) ?
C7 C1 C6 C5 -177.18(19) ?
C9 N1 C7 C1 152.73(18) y
C9 N1 C7 C8 -80.9(2) y
C6 C1 C7 N1 84.2(2) y
C2 C1 C7 N1 -92.5(2) y
C6 C1 C7 C8 -39.4(3) ?
C2 C1 C7 C8 143.9(2) ?
C7 N1 C9 O1 -1.0(3) ?
C7 N1 C9 C10 -179.11(17) ?
O1 C9 C10 C12 -57.0(2) ?
N1 C9 C10 C12 121.17(18) ?
O1 C9 C10 C11 11.5(3) ?
N1 C9 C10 C11 -170.34(17) ?
C9 C10 C11 C12 -108.37(18) ?
C10 C11 C12 Cl2 111.14(16) ?
C10 C11 C12 Cl1 -105.85(15) ?
C9 C10 C12 C11 108.53(19) ?
C9 C10 C12 Cl2 -1.2(2) ?
C11 C10 C12 Cl2 -109.73(17) ?
C9 C10 C12 Cl1 -141.51(15) ?
C11 C10 C12 Cl1 109.96(16) ?
C26 C21 C22 C23 1.4(3) ?
C27 C21 C22 C23 -174.7(2) ?
C21 C22 C23 C24 -0.4(4) ?
C22 C23 C24 C25 -0.5(4) ?
C23 C24 C25 C26 0.4(3) ?
C22 C21 C26 C25 -1.4(3) ?
C27 C21 C26 C25 174.55(19) ?
C24 C25 C26 C21 0.5(3) ?
C29 N2 C27 C21 78.3(2) y
C29 N2 C27 C28 -158.78(17) y
C22 C21 C27 N2 -150.49(18) y
C26 C21 C27 N2 33.6(2) y
C22 C21 C27 C28 87.2(2) ?
C26 C21 C27 C28 -88.7(2) ?
C27 N2 C29 O2 -3.0(3) ?
C27 N2 C29 C30 177.14(15) ?
O2 C29 C30 C32 -58.4(2) ?
N2 C29 C30 C32 121.48(18) ?
O2 C29 C30 C31 9.6(3) ?
N2 C29 C30 C31 -170.57(16) ?
C29 C30 C31 C32 -108.63(18) ?
C30 C31 C32 Cl4 110.27(17) ?
C30 C31 C32 Cl3 -106.16(16) ?
C29 C30 C32 C31 107.21(19) ?
C29 C30 C32 Cl4 -3.7(2) ?
C31 C30 C32 Cl4 -110.87(17) ?
C29 C30 C32 Cl3 -143.90(14) ?
C31 C30 C32 Cl3 108.89(16) ?

loop_
_cod_related_entry_id
_cod_related_entry_database
_cod_related_entry_code
1 ChemSpider 24724774
